data_4305390
loop_
_publ_author_name
'Brenton R. Franklin'
'Richard S. Herrick'
'Christopher J. Ziegler'
'Natalie Barone'
'Laura R. Condon'

_publ_section_title
;
Reactions of the Re(CO)3(H2O)3+ Synthon with Monodentate Ligands under
Aqueous Conditions
;
_journal_name_full 'Inorganic Chemistry'
_journal_page_first 5902
_journal_page_last 5909
_journal_paper_doi 10.1021/ic800363w
_journal_volume 47
_journal_year 2008
_chemical_formula_sum 'C11 H12 Br N4 O3 Re'
_chemical_formula_weight 514.36
_chemical_name_systematic
; 
 ? 
;
_space_group_IT_number 14
_symmetry_cell_setting monoclinic
_symmetry_space_group_name_Hall '-P 2ybc'
_symmetry_space_group_name_H-M 'P 1 21/c 1'
_atom_sites_solution_hydrogens geom
_atom_sites_solution_primary direct
_atom_sites_solution_secondary difmap
_audit_creation_method SHELXL-97
_cell_angle_alpha 90.00
_cell_angle_beta 92.231(2)
_cell_angle_gamma 90.00
_cell_formula_units_Z 4
_cell_length_a 13.1022(12)
_cell_length_b 7.6299(7)
_cell_length_c 15.0189(13)
_cell_measurement_reflns_used 5420
_cell_measurement_temperature 100(2)
_cell_measurement_theta_max 28.25
_cell_measurement_theta_min 2.99
_cell_volume 1500.3(2)
_computing_cell_refinement 'Bruker SMART'
_computing_data_collection 'Bruker SMART'
_computing_data_reduction 'Bruker SAINT'
_computing_molecular_graphics 'Bruker SHELXTL'
_computing_publication_material 'Bruker SHELXTL'
_computing_structure_refinement 'SHELXL-97 (Sheldrick, 1997)'
_computing_structure_solution 'SHELXS-97 (Sheldrick, 1990)'
_diffrn_ambient_temperature 100(2)
_diffrn_measured_fraction_theta_full 0.995
_diffrn_measured_fraction_theta_max 0.995
_diffrn_measurement_device_type 'CCD area detector'
_diffrn_measurement_method 'phi and omega scans'
_diffrn_radiation_monochromator graphite
_diffrn_radiation_source 'fine-focus sealed tube'
_diffrn_radiation_type MoK\a
_diffrn_radiation_wavelength 0.71073
_diffrn_reflns_av_R_equivalents 0.0316
_diffrn_reflns_av_sigmaI/netI 0.0301
_diffrn_reflns_limit_h_max 16
_diffrn_reflns_limit_h_min -16
_diffrn_reflns_limit_k_max 9
_diffrn_reflns_limit_k_min -9
_diffrn_reflns_limit_l_max 18
_diffrn_reflns_limit_l_min -18
_diffrn_reflns_number 11553
_diffrn_reflns_theta_full 26.48
_diffrn_reflns_theta_max 26.48
_diffrn_reflns_theta_min 1.56
_exptl_absorpt_coefficient_mu 10.774
_exptl_absorpt_correction_T_max 0.4121
_exptl_absorpt_correction_T_min 0.1760
_exptl_absorpt_correction_type multi-scan
_exptl_crystal_colour colorless
_exptl_crystal_density_diffrn 2.277
_exptl_crystal_density_meas ?
_exptl_crystal_density_method .
_exptl_crystal_description block
_exptl_crystal_F_000 960
_exptl_crystal_size_max 0.20
_exptl_crystal_size_mid 0.10
_exptl_crystal_size_min 0.10
_refine_diff_density_max 1.412
_refine_diff_density_min -1.300
_refine_diff_density_rms 0.137
_refine_ls_extinction_method none
_refine_ls_goodness_of_fit_ref 1.304
_refine_ls_hydrogen_treatment constr
_refine_ls_matrix_type full
_refine_ls_number_parameters 211
_refine_ls_number_reflns 3097
_refine_ls_number_restraints 4
_refine_ls_restrained_S_all 1.304
_refine_ls_R_factor_all 0.0299
_refine_ls_R_factor_gt 0.0276
_refine_ls_shift/su_max 0.001
_refine_ls_shift/su_mean 0.000
_refine_ls_structure_factor_coef Fsqd
_refine_ls_weighting_details 'calc w=1/[\s^2^(Fo^2^)+(0.0000P)^2^+6.7151P] where P=(Fo^2^+2Fc^2^)/3'
_refine_ls_weighting_scheme calc
_refine_ls_wR_factor_gt 0.0591
_refine_ls_wR_factor_ref 0.0598
_reflns_number_gt 2951
_reflns_number_total 3097
_reflns_threshold_expression >2sigma(I)
_cod_data_source_file ic800363w-file002_8.cif
_cod_data_source_block 9
_cod_depositor_comments
;
The following automatic conversions were performed:
'_symmetry_cell_setting' value 'Monoclinic' changed to 'monoclinic'
according to '/home/saulius/struct/CIF-dictionaries/cif_core.dic'
dictionary named 'cif_core.dic' version 2.4.1 from 2010-06-29.

Automatic conversion script
Id: cif_fix_enum 1527 2010-12-29 10:47:43Z saulius 
;
_cod_database_code 4305390

loop_
_symmetry_equiv_pos_as_xyz
'x, y, z'
'-x, y+1/2, -z+1/2'
'-x, -y, -z'
'x, -y-1/2, z-1/2'

loop_
_atom_site_label
_atom_site_type_symbol
_atom_site_fract_x
_atom_site_fract_y
_atom_site_fract_z
_atom_site_U_iso_or_equiv
_atom_site_adp_type
_atom_site_occupancy
_atom_site_symmetry_multiplicity
_atom_site_calc_flag
_atom_site_refinement_flags
_atom_site_disorder_assembly
_atom_site_disorder_group
Br1 Br 0.89302(13) 0.5741(2) 0.11540(13) 0.0158(5) Uani 0.546(3) 1 d P A 1
Br2 Br 0.60976(15) 1.0253(2) 0.14063(12) 0.0185(5) Uani 0.454(3) 1 d P A 2
C1 C 0.6800(4) 0.6225(7) 0.2174(4) 0.0194(11) Uani 1 1 d . A .
C2 C 0.8095(4) 0.8898(7) 0.2451(4) 0.0185(11) Uani 1 1 d . A .
C3 C 0.8594(13) 0.617(3) 0.1307(14) 0.018(5) Uani 0.454(3) 1 d PD A 2
C4 C 0.6338(9) 0.9537(18) 0.1558(8) 0.020(3) Uani 0.546(3) 1 d PD A 1
C5 C 0.6721(4) 0.5029(7) 0.0018(4) 0.0204(12) Uani 1 1 d . . .
H5 H 0.7089 0.4167 0.0355 0.024 Uiso 1 1 calc R . .
C6 C 0.6072(4) 0.7480(7) -0.0416(4) 0.0210(12) Uani 1 1 d . . .
H6 H 0.5896 0.8688 -0.0438 0.025 Uiso 1 1 calc R . .
C7 C 0.5750(4) 0.6249(7) -0.1016(4) 0.0204(12) Uani 1 1 d . . .
H7 H 0.5320 0.6430 -0.1531 0.025 Uiso 1 1 calc R . .
C8 C 0.6063(5) 0.2997(7) -0.1170(4) 0.0313(14) Uani 1 1 d . . .
H8A H 0.6467 0.2122 -0.0834 0.047 Uiso 1 1 calc R . .
H8B H 0.6310 0.3081 -0.1777 0.047 Uiso 1 1 calc R . .
H8C H 0.5343 0.2648 -0.1196 0.047 Uiso 1 1 calc R . .
C9 C 0.8465(4) 0.9159(7) -0.0349(4) 0.0184(11) Uani 1 1 d . . .
H9 H 0.8376 0.8038 -0.0616 0.022 Uiso 1 1 calc R . .
C10 C 0.8469(4) 1.1296(7) 0.0592(4) 0.0204(12) Uani 1 1 d . . .
H10 H 0.8369 1.1957 0.1118 0.024 Uiso 1 1 calc R . .
C11 C 0.8907(4) 1.1899(7) -0.0150(4) 0.0199(11) Uani 1 1 d . . .
H11 H 0.9175 1.3039 -0.0240 0.024 Uiso 1 1 calc R . .
C12 C 0.9242(5) 1.0583(9) -0.1659(4) 0.0286(14) Uani 1 1 d . . .
H12A H 0.9347 0.9381 -0.1866 0.043 Uiso 1 1 calc R . .
H12B H 0.9888 1.1230 -0.1672 0.043 Uiso 1 1 calc R . .
H12C H 0.8730 1.1163 -0.2049 0.043 Uiso 1 1 calc R . .
N1 N 0.6689(3) 0.6705(6) 0.0229(3) 0.0152(9) Uani 1 1 d . A .
N2 N 0.6168(3) 0.4696(6) -0.0731(3) 0.0179(9) Uani 1 1 d . . .
N3 N 0.8192(3) 0.9575(6) 0.0464(3) 0.0159(9) Uani 1 1 d . A .
N4 N 0.8886(3) 1.0547(6) -0.0742(3) 0.0168(9) Uani 1 1 d . . .
O1 O 0.6422(3) 0.5211(5) 0.2622(3) 0.0307(10) Uani 1 1 d . . .
O2 O 0.8440(3) 0.9516(6) 0.3098(3) 0.0294(10) Uani 1 1 d . . .
O3 O 0.9258(11) 0.522(2) 0.1233(11) 0.028(4) Uani 0.454(3) 1 d PD A 2
O4 O 0.5712(9) 1.0540(13) 0.1655(8) 0.030(2) Uani 0.546(3) 1 d PD A 1
Re1 Re 0.745605(15) 0.78616(3) 0.141130(13) 0.01403(7) Uani 1 1 d D . .

loop_
_atom_site_aniso_label
_atom_site_aniso_U_11
_atom_site_aniso_U_22
_atom_site_aniso_U_33
_atom_site_aniso_U_23
_atom_site_aniso_U_13
_atom_site_aniso_U_12
Br1 0.0141(14) 0.0153(11) 0.0180(7) -0.0002(7) 0.0013(8) -0.0005(9)
Br2 0.0159(10) 0.0176(10) 0.0219(9) -0.0018(7) 0.0001(7) 0.0042(8)
C1 0.019(3) 0.017(3) 0.021(3) -0.005(2) -0.002(2) 0.004(2)
C2 0.018(3) 0.017(3) 0.021(3) 0.001(2) 0.000(2) -0.005(2)
C3 0.013(11) 0.030(12) 0.012(9) 0.004(7) -0.005(7) -0.002(7)
C4 0.020(7) 0.027(8) 0.014(6) 0.007(6) -0.003(5) -0.007(6)
C5 0.019(3) 0.018(3) 0.023(3) -0.001(2) -0.005(2) 0.002(2)
C6 0.021(3) 0.017(3) 0.024(3) 0.002(2) -0.002(2) 0.002(2)
C7 0.018(3) 0.019(3) 0.024(3) 0.003(2) -0.006(2) 0.001(2)
C8 0.043(4) 0.016(3) 0.033(3) -0.005(3) -0.011(3) -0.004(3)
C9 0.018(3) 0.016(3) 0.021(3) -0.001(2) 0.002(2) -0.006(2)
C10 0.026(3) 0.014(3) 0.021(3) -0.001(2) 0.002(2) -0.001(2)
C11 0.018(3) 0.015(3) 0.027(3) -0.001(2) 0.004(2) -0.001(2)
C12 0.029(3) 0.035(3) 0.022(3) -0.002(3) 0.005(2) -0.011(3)
N1 0.013(2) 0.016(2) 0.016(2) -0.0004(17) -0.0015(17) -0.0033(17)
N2 0.020(2) 0.014(2) 0.020(2) -0.0022(18) 0.0000(18) -0.0021(18)
N3 0.016(2) 0.014(2) 0.017(2) 0.0023(17) -0.0007(17) -0.0032(17)
N4 0.012(2) 0.022(2) 0.017(2) 0.0004(18) 0.0029(17) -0.0041(18)
O1 0.034(3) 0.024(2) 0.036(2) 0.0103(19) 0.011(2) -0.0085(19)
O2 0.029(2) 0.036(2) 0.022(2) -0.0057(18) -0.0028(18) -0.0053(19)
O3 0.021(9) 0.030(9) 0.031(7) -0.006(6) -0.002(6) 0.011(5)
O4 0.028(6) 0.028(5) 0.035(6) -0.009(4) 0.000(5) 0.005(4)
Re1 0.01418(11) 0.01324(11) 0.01453(11) 0.00110(8) -0.00135(7) -0.00178(8)

loop_
_atom_type_symbol
_atom_type_description
_atom_type_scat_dispersion_real
_atom_type_scat_dispersion_imag
_atom_type_scat_source
C C 0.0033 0.0016 'International Tables Vol C Tables 4.2.6.8 and 6.1.1.4'
H H 0.0000 0.0000 'International Tables Vol C Tables 4.2.6.8 and 6.1.1.4'
N N 0.0061 0.0033 'International Tables Vol C Tables 4.2.6.8 and 6.1.1.4'
O O 0.0106 0.0060 'International Tables Vol C Tables 4.2.6.8 and 6.1.1.4'
Br Br -0.2901 2.4595 'International Tables Vol C Tables 4.2.6.8 and 6.1.1.4'
Re Re -1.0185 7.2310 'International Tables Vol C Tables 4.2.6.8 and 6.1.1.4'

loop_
_geom_angle_atom_site_label_1
_geom_angle_atom_site_label_2
_geom_angle_atom_site_label_3
_geom_angle
_geom_angle_site_symmetry_1
_geom_angle_site_symmetry_3
_geom_angle_publ_flag
O1 C1 Re1 178.3(5) . . ?
O2 C2 Re1 176.9(5) . . ?
O3 C3 Re1 178(2) . . ?
O4 C4 Re1 177.9(12) . . ?
N1 C5 N2 111.4(5) . . ?
N1 C5 H5 124.3 . . ?
N2 C5 H5 124.3 . . ?
C7 C6 N1 109.2(5) . . ?
C7 C6 H6 125.4 . . ?
N1 C6 H6 125.4 . . ?
C6 C7 N2 106.4(5) . . ?
C6 C7 H7 126.8 . . ?
N2 C7 H7 126.8 . . ?
N2 C8 H8A 109.5 . . ?
N2 C8 H8B 109.5 . . ?
H8A C8 H8B 109.5 . . ?
N2 C8 H8C 109.5 . . ?
H8A C8 H8C 109.5 . . ?
H8B C8 H8C 109.5 . . ?
N3 C9 N4 110.3(5) . . ?
N3 C9 H9 124.8 . . ?
N4 C9 H9 124.8 . . ?
C11 C10 N3 109.1(5) . . ?
C11 C10 H10 125.4 . . ?
N3 C10 H10 125.4 . . ?
C10 C11 N4 106.4(5) . . ?
C10 C11 H11 126.8 . . ?
N4 C11 H11 126.8 . . ?
N4 C12 H12A 109.5 . . ?
N4 C12 H12B 109.5 . . ?
H12A C12 H12B 109.5 . . ?
N4 C12 H12C 109.5 . . ?
H12A C12 H12C 109.5 . . ?
H12B C12 H12C 109.5 . . ?
C5 N1 C6 105.8(4) . . ?
C5 N1 Re1 124.6(4) . . ?
C6 N1 Re1 129.6(4) . . ?
C5 N2 C7 107.2(4) . . ?
C5 N2 C8 125.9(5) . . ?
C7 N2 C8 126.8(5) . . ?
C9 N3 C10 106.2(4) . . ?
C9 N3 Re1 126.8(4) . . ?
C10 N3 Re1 127.0(4) . . ?
C9 N4 C11 108.0(4) . . ?
C9 N4 C12 125.3(5) . . ?
C11 N4 C12 126.7(5) . . ?
C2 Re1 C1 88.5(2) . . ?
C2 Re1 C4 86.8(4) . . ?
C1 Re1 C4 90.2(4) . . ?
C2 Re1 C3 91.6(6) . . ?
C1 Re1 C3 88.8(7) . . ?
C4 Re1 C3 178.1(7) . . ?
C2 Re1 N3 95.37(19) . . ?
C1 Re1 N3 175.69(19) . . ?
C4 Re1 N3 91.9(4) . . ?
C3 Re1 N3 89.2(6) . . ?
C2 Re1 N1 178.6(2) . . ?
C1 Re1 N1 91.14(19) . . ?
C4 Re1 N1 91.9(4) . . ?
C3 Re1 N1 89.8(6) . . ?
N3 Re1 N1 85.04(16) . . ?
C2 Re1 Br2 89.42(17) . . ?
C1 Re1 Br2 97.97(16) . . ?
C4 Re1 Br2 8.1(4) . . ?
C3 Re1 Br2 173.2(6) . . ?
N3 Re1 Br2 84.00(12) . . ?
N1 Re1 Br2 89.29(12) . . ?
C2 Re1 Br1 94.35(17) . . ?
C1 Re1 Br1 92.10(16) . . ?
C4 Re1 Br1 177.5(4) . . ?
C3 Re1 Br1 4.3(6) . . ?
N3 Re1 Br1 85.71(12) . . ?
N1 Re1 Br1 87.02(12) . . ?
Br2 Re1 Br1 169.34(6) . . ?

loop_
_geom_bond_atom_site_label_1
_geom_bond_atom_site_label_2
_geom_bond_distance
_geom_bond_site_symmetry_2
_geom_bond_publ_flag
Br1 Re1 2.5606(18) . ?
Br2 Re1 2.549(2) . ?
C1 O1 1.151(7) . ?
C1 Re1 1.920(6) . ?
C2 O2 1.156(6) . ?
C2 Re1 1.914(5) . ?
C3 O3 1.141(15) . ?
C3 Re1 1.982(13) . ?
C4 O4 1.135(14) . ?
C4 Re1 1.963(12) . ?
C5 N1 1.318(7) . ?
C5 N2 1.338(7) . ?
C5 H5 0.9500 . ?
C6 C7 1.357(8) . ?
C6 N1 1.371(7) . ?
C6 H6 0.9500 . ?
C7 N2 1.366(7) . ?
C7 H7 0.9500 . ?
C8 N2 1.458(7) . ?
C8 H8A 0.9800 . ?
C8 H8B 0.9800 . ?
C8 H8C 0.9800 . ?
C9 N3 1.325(7) . ?
C9 N4 1.341(7) . ?
C9 H9 0.9500 . ?
C10 C11 1.355(8) . ?
C10 N3 1.374(7) . ?
C10 H10 0.9500 . ?
C11 N4 1.361(7) . ?
C11 H11 0.9500 . ?
C12 N4 1.471(7) . ?
C12 H12A 0.9800 . ?
C12 H12B 0.9800 . ?
C12 H12C 0.9800 . ?
N1 Re1 2.192(4) . ?
N3 Re1 2.183(4) . ?
